data_2007249
loop_
_publ_author_name
'Davidovi\'c, Naka'
'Matkovi\'c-\<Calogovi\'c, Dubravka'
'Popovi\'c, Zora'
'Vedrina-Dragojevi\'c, Irena'

_publ_section_title
;
 Di-\m-chloro-bis[(2-ammoniobenzenethiolato-<i>S</i>)chloromercury(II)]
;
_journal_issue 5
_journal_name_full 'Acta Crystallographica Section C'
_journal_page_first 574
_journal_page_last 576
_journal_paper_doi 10.1107/S0108270197016788
_journal_volume 54
_journal_year 1998
_chemical_formula_iupac '[Hg2 Cl4 (C6 H7 NS)2]'
_chemical_formula_moiety 'C12 H14 N2 S2 Hg2 Cl4'
_chemical_formula_structural '(C6 H7 N S Hg Cl2)2'
_chemical_formula_sum 'C12 H14 Cl4 Hg2 N2 S2'
_chemical_formula_weight 793.36
_chemical_name_systematic
;
bis{\m-chloro-[chloro-2-ammoniobenzenethiolato]mercury(II)}
;
_space_group_IT_number 61
_symmetry_cell_setting orthorhombic
_symmetry_space_group_name_Hall '-P 2ac 2ab'
_symmetry_space_group_name_H-M 'P b c a'
_cell_angle_alpha 90.00
_cell_angle_beta 90.00
_cell_angle_gamma 90.00
_cell_formula_units_Z 4
_cell_length_a 17.786(2)
_cell_length_b 14.5040(10)
_cell_length_c 7.437(3)
_cell_measurement_reflns_used 39
_cell_measurement_temperature 295.00(10)
_cell_measurement_theta_max 18.7
_cell_measurement_theta_min 11.1
_cell_volume 1918.5(8)
_computing_cell_refinement STADI4
_computing_data_collection 'STADI4 (Stoe, 1995a)'
_computing_data_reduction 'X-RED (Stoe, 1995b)'
_computing_molecular_graphics 'PLATON97 (Spek, 1997), PLUTON96 (Spek, 1996)'
_computing_publication_material PLATON97
_computing_structure_refinement 'SHELXL97 (Sheldrick, 1997)'
_computing_structure_solution 'SHELXS97 (Sheldrick, 1990)'
_diffrn_measured_fraction_theta_full 0.880
_diffrn_measured_fraction_theta_max 0.880
_diffrn_measurement_device_type 'Philips PW1100 diffractometer updated by Stoe'
_diffrn_measurement_method \w-2\q
_diffrn_radiation_monochromator graphite
_diffrn_radiation_source 'fine-focus sealed tube'
_diffrn_radiation_type MoK\a
_diffrn_radiation_wavelength 0.71073
_diffrn_reflns_av_R_equivalents 0.0254
_diffrn_reflns_av_sigmaI/netI 0.0428
_diffrn_reflns_limit_h_max 25
_diffrn_reflns_limit_h_min 0
_diffrn_reflns_limit_k_max 20
_diffrn_reflns_limit_k_min -1
_diffrn_reflns_limit_l_max 10
_diffrn_reflns_limit_l_min -3
_diffrn_reflns_number 5516
_diffrn_reflns_theta_full 30.01
_diffrn_reflns_theta_max 30.01
_diffrn_reflns_theta_min 2.69
_diffrn_standards_decay_% 4.6
_diffrn_standards_interval_time 90
_diffrn_standards_number 4
_exptl_absorpt_coefficient_mu 16.755
_exptl_absorpt_correction_T_max 0.2644
_exptl_absorpt_correction_T_min 0.0154
_exptl_absorpt_correction_type integration
_exptl_crystal_colour transparent
_exptl_crystal_density_diffrn 2.747
_exptl_crystal_density_meas ?
_exptl_crystal_description Prism
_exptl_crystal_F_000 1440
_exptl_crystal_size_max 0.283
_exptl_crystal_size_mid 0.276
_exptl_crystal_size_min 0.043
_refine_diff_density_max 1.56_(0.86\%A_from_Hg)
_refine_diff_density_min -0.84
_refine_ls_extinction_coef 0.00278(13)
_refine_ls_extinction_method SHELXL97_(Sheldrick,_1997)
_refine_ls_goodness_of_fit_ref 1.038
_refine_ls_hydrogen_treatment H_atoms:_see_below
_refine_ls_matrix_type full
_refine_ls_number_parameters 127
_refine_ls_number_reflns 2791
_refine_ls_number_restraints 15
_refine_ls_restrained_S_all 1.036
_refine_ls_R_factor_all 0.0778
_refine_ls_R_factor_gt 0.0368
_refine_ls_shift/su_max <0.001
_refine_ls_shift/su_mean 0.000
_refine_ls_structure_factor_coef Fsqd
_refine_ls_weighting_details 'w = 1/[\s^2^(Fo^2^)+(0.0356P)^2^+1.4042P] where P=(Fo^2^+2Fc^2^)/3'
_refine_ls_weighting_scheme calc
_refine_ls_wR_factor_ref 0.0772
_reflns_number_gt 1857
_reflns_number_total 2791
_reflns_threshold_expression I>2\s(I)
_cod_data_source_file mu1360.cif
_cod_data_source_block mu1360
_cod_depositor_comments
;
 Removing duplicate lines from the aniso value loop.

 Antanas Vaitkus,
 2018-05-24

The following automatic conversions were performed:

'_exptl_crystal_density_meas' value 'not measured' was changed to '?'
- the value is perceived as not measured.

Automatic conversion script
Id: cif_fix_values 3008 2015-01-20 13:52:24Z robertas 

The following automatic conversions were performed:

'_refine_ls_weighting_scheme' value 'calc w =
1/[\s^2^(Fo^2^)+(0.0356P)^2^+1.4042P] where P=(Fo^2^+2Fc^2^)/3' was
changed to 'calc'. New tag '_refine_ls_weighting_details' was
created. The value of the new tag was set to 'w =
1/[\s^2^(Fo^2^)+(0.0356P)^2^+1.4042P] where P=(Fo^2^+2Fc^2^)/3'.

Automatic conversion script
Id: cif_fix_values 3143 2015-03-26 13:38:13Z robertas 
;
_cod_original_formula_sum 'C12 H14 N2 S2 Hg2 Cl4'
_cod_database_code 2007249

loop_
_symmetry_equiv_pos_as_xyz
'x, y, z'
'-x+1/2, -y, z+1/2'
'-x, y+1/2, -z+1/2'
'x+1/2, -y+1/2, -z'
'-x, -y, -z'
'x-1/2, y, -z-1/2'
'x, -y-1/2, z-1/2'
'-x-1/2, y-1/2, z'

loop_
_atom_site_label
_atom_site_fract_x
_atom_site_fract_y
_atom_site_fract_z
_atom_site_U_iso_or_equiv
_atom_site_adp_type
_atom_site_calc_flag
_atom_site_refinement_flags
_atom_site_occupancy
_atom_site_disorder_assembly
_atom_site_disorder_group
_atom_site_type_symbol
Hg .084125(14) .100320(13) .07617(3) .04134(10) Uani d . 1 . . Hg
Cl1 .04713(9) .22324(8) -.1172(2) .0411(3) Uani d . 1 . . Cl
Cl2 .06727(8) -.03139(8) -.1810(2) .0378(3) Uani d . 1 . . Cl
S .14397(10) .05345(9) .3411(2) .0442(4) Uani d . 1 . . S
N .0448(3) -.1114(3) .4194(6) .0350(10) Uani d D 1 . . N
C1 .1681(3) -.0644(4) .3007(8) .0350(12) Uani d . 1 . . C
C2 .1186(3) -.1353(3) .3478(8) .0332(11) Uani d D 1 . . C
C3 .1378(4) -.2270(4) .3327(9) .0402(14) Uani d D 1 . . C
C4 .2089(5) -.2491(5) .2669(10) .0547(18) Uani d D 1 . . C
C5 .2578(4) -.1812(6) .2187(11) .066(2) Uani d D 1 . . C
C6 .2381(4) -.0888(5) .2352(10) .0550(17) Uani d D 1 . . C
H6 .274(3) -.044(4) .192(8) .050(18) Uiso d D 1 . . H
H3 .104(3) -.277(4) .359(10) .06(2) Uiso d D 1 . . H
H4 .222(4) -.313(3) .258(10) .08(2) Uiso d D 1 . . H
H5 .305(3) -.190(4) .163(10) .07(2) Uiso d D 1 . . H
H11 .016(3) -.070(4) .345(7) .100(18) Uiso d D 1 . . H
H12 .051(3) -.089(4) .541(4) .100(18) Uiso d D 1 . . H
H13 .016(3) -.168(3) .422(8) .100(18) Uiso d D 1 . . H

loop_
_atom_site_aniso_label
_atom_site_aniso_U_11
_atom_site_aniso_U_22
_atom_site_aniso_U_33
_atom_site_aniso_U_12
_atom_site_aniso_U_13
_atom_site_aniso_U_23
Hg .05226(15) .03830(12) .03344(14) .00320(9) -.00442(12) .00617(8)
Cl1 .0594(9) .0299(5) .0339(8) .0053(6) -.0002(7) .0025(5)
Cl2 .0432(7) .0348(6) .0353(8) -.0012(5) .0022(6) -.0063(5)
S .0646(10) .0325(6) .0354(9) -.0115(6) -.0160(8) .0035(6)
N .039(2) .0289(18) .037(3) -.0030(17) .004(2) -.0026(18)
C1 .036(3) .040(2) .029(3) -.002(2) -.005(3) .004(2)
C2 .038(3) .035(2) .027(3) .005(2) -.006(3) -.001(2)
C3 .048(3) .034(2) .039(4) .008(2) -.003(3) .003(2)
C4 .066(5) .056(3) .042(4) .029(3) -.004(4) -.004(3)
C5 .042(4) .101(6) .055(5) .025(4) .000(4) .006(4)
C6 .043(3) .069(4) .053(5) -.007(3) .003(4) .019(3)

loop_
_atom_type_symbol
_atom_type_description
_atom_type_scat_dispersion_real
_atom_type_scat_dispersion_imag
_atom_type_scat_source
Hg Hg -2.3894 9.2266 'International Tables Vol C Tables 4.2.6.8 and 6.1.1.4'
Cl Cl 0.1484 0.1585 'International Tables Vol C Tables 4.2.6.8 and 6.1.1.4'
C C 0.0033 0.0016 'International Tables Vol C Tables 4.2.6.8 and 6.1.1.4'
S S 0.1246 0.1234 'International Tables Vol C Tables 4.2.6.8 and 6.1.1.4'
N N 0.0061 0.0033 'International Tables Vol C Tables 4.2.6.8 and 6.1.1.4'
H H 0.0000 0.0000 'International Tables Vol C Tables 4.2.6.8 and 6.1.1.4'

loop_
_geom_angle_atom_site_label_1
_geom_angle_atom_site_label_2
_geom_angle_atom_site_label_3
_geom_angle_site_symmetry_3
_geom_angle
_geom_angle_publ_flag
S Hg Cl1 . 148.31(5) yes
S Hg Cl2 . 115.99(5) yes
Cl1 Hg Cl2 . 94.05(5) yes
S Hg Cl2 5 95.36(5) yes
Cl1 Hg Cl2 5 99.19(5) yes
Cl2 Hg Cl2 5 81.29(5) yes
Hg Cl2 Hg 5 98.71(5) no
C1 S Hg . 104.22(19) yes
C2 N H11 . 115(3) no
C2 N H12 . 109(4) no
H11 N H12 . 113(4) no
C2 N H13 . 107(3) no
H11 N H13 . 104(4) no
H12 N H13 . 109(4) no
C6 C1 C2 . 117.8(5) no
C6 C1 S . 121.4(4) no
C2 C1 S . 120.7(4) no
C3 C2 C1 . 122.3(6) no
C3 C2 N . 118.8(5) no
C1 C2 N . 118.9(4) no
C2 C3 C4 . 118.4(6) no
C2 C3 H3 . 124(4) no
C4 C3 H3 . 118(4) no
C5 C4 C3 . 120.4(6) no
C5 C4 H4 . 122(5) no
C3 C4 H4 . 118(5) no
C4 C5 C6 . 120.7(7) no
C4 C5 H5 . 126(4) no
C6 C5 H5 . 113(4) no
C1 C6 C5 . 120.4(6) no
C1 C6 H6 . 123(4) no
C5 C6 H6 . 117(4) no

loop_
_geom_bond_atom_site_label_1
_geom_bond_atom_site_label_2
_geom_bond_site_symmetry_2
_geom_bond_distance
_geom_bond_publ_flag
Hg S . 2.3404(17) yes
Hg Cl1 . 2.3834(14) yes
Hg Cl2 . 2.7199(14) yes
Hg Cl2 5 2.9762(14) yes
Cl2 Hg 5 2.9762(14) no
S C1 . 1.788(5) yes
N C2 . 1.459(7) yes
N H11 . .96(2) no
N H12 . .96(2) no
N H13 . .97(2) no
C1 C6 . 1.382(9) no
C1 C2 . 1.399(8) no
C2 C3 . 1.377(7) no
C3 C4 . 1.393(10) no
C3 H3 . .96(4) no
C4 C5 . 1.362(11) no
C4 H4 . .95(4) no
C5 C6 . 1.391(10) no
C5 H5 . .94(4) no
C6 H6 . .96(4) no

loop_
_geom_hbond_atom_site_label_D
_geom_hbond_atom_site_label_H
_geom_hbond_atom_site_label_A
_geom_hbond_site_symmetry_A
_geom_hbond_distance_DH
_geom_hbond_distance_HA
_geom_hbond_distance_DA
_geom_hbond_angle_DHA
N H11 Cl2 5_555 0.96(6) 2.42(5) 3.377(5) 174(4)
N H12 Cl2 1_556 0.97(3) 2.25(4) 3.215(5) 178(5)
N H13 Cl1 3_545 0.97(5) 2.42(5) 3.254(5) 144(5)
N H13 Cl1 5_555 0.97(5) 2.65(6) 3.218(5) 118(4)
